data_4061208
_journal_name_full Organometallics
_journal_paper_doi 10.1021/om049761r
_journal_year 2004
_chemical_formula_moiety 'C34 H36 B Cd N7 O2'
_chemical_formula_sum 'C34 H36 B Cd N7 O2'
_chemical_formula_weight 697.91
_space_group_IT_number 14
_symmetry_cell_setting monoclinic
_symmetry_space_group_name_Hall '-P 2yn'
_symmetry_space_group_name_H-M 'P 1 21/n 1'
_cell_angle_alpha 90.00
_cell_angle_beta 102.716(3)
_cell_angle_gamma 90.00
_cell_formula_units_Z 4
_cell_length_a 11.7368(17)
_cell_length_b 15.114(2)
_cell_length_c 18.074(3)
_cell_measurement_temperature 100(2)
_cell_volume 3127.6(8)
_diffrn_ambient_temperature 100(2)
_exptl_crystal_density_diffrn 1.482
_cod_depositor_comments
;
The following automatic conversions were performed:
'_symmetry_cell_setting' value 'Monoclinic' changed to 'monoclinic'
according to '/home/saulius/struct/CIF-dictionaries/cif_core.dic'
dictionary named 'cif_core.dic' version 2.4.1 from 2010-06-29.

Automatic conversion script
Id: cif_fix_enum 1527 2010-12-29 10:47:43Z saulius 
;
_cod_original_sg_symbol_H-M 'P 21/n'
_cod_database_code 4061208

loop_
_symmetry_equiv_pos_as_xyz
'x, y, z'
'-x+1/2, y+1/2, -z+1/2'
'-x, -y, -z'
'x-1/2, -y-1/2, z-1/2'

loop_
_atom_site_label
_atom_site_type_symbol
_atom_site_fract_x
_atom_site_fract_y
_atom_site_fract_z
_atom_site_U_iso_or_equiv
_atom_site_adp_type
_atom_site_occupancy
_atom_site_symmetry_multiplicity
_atom_site_calc_flag
_atom_site_refinement_flags
_atom_site_disorder_assembly
_atom_site_disorder_group
Cd1 Cd 0.68891(4) 0.17828(3) 0.87326(2) 0.02416(18) Uani 1 1 d . . .
O1 O 0.7345(4) 0.1579(3) 1.0049(2) 0.0274(10) Uani 1 1 d . . .
O2 O 0.8609(3) 0.1070(3) 0.9407(2) 0.0299(10) Uani 1 1 d . . .
N1 N 0.4484(4) 0.0845(3) 0.8002(3) 0.0232(12) Uani 1 1 d . . .
N2 N 0.5475(4) 0.0596(3) 0.8511(3) 0.0229(12) Uani 1 1 d . . .
N3 N 0.4408(4) 0.2529(3) 0.7895(3) 0.0224(12) Uani 1 1 d . . .
N4 N 0.5275(4) 0.2755(3) 0.8502(3) 0.0228(12) Uani 1 1 d . . .
N5 N 0.5403(4) 0.1643(3) 0.7039(3) 0.0243(12) Uani 1 1 d . . .
N6 N 0.6555(4) 0.1595(3) 0.7402(3) 0.0197(11) Uani 1 1 d . . .
N7 N 0.8132(5) 0.2973(4) 0.8632(4) 0.0533(18) Uani 1 1 d . . .
H7 H 0.8552 0.2644 0.8348 0.064 Uiso 1 1 calc R . .
B1 B 0.4405(6) 0.1651(4) 0.7473(4) 0.0241(16) Uani 1 1 d . . .
H1 H 0.3649 0.1609 0.7090 0.029 Uiso 1 1 calc R . .
C1 C 0.8269(5) 0.1174(4) 1.0016(4) 0.0280(15) Uani 1 1 d . . .
C2 C 0.9034(5) 0.0831(4) 1.0753(3) 0.0329(16) Uani 1 1 d . . .
H2A H 0.9571 0.0381 1.0638 0.049 Uiso 1 1 calc R . .
H2B H 0.8539 0.0568 1.1067 0.049 Uiso 1 1 calc R . .
H2C H 0.9483 0.1321 1.1028 0.049 Uiso 1 1 calc R . .
C3 C 0.5202(5) -0.0151(4) 0.8848(3) 0.0237(15) Uani 1 1 d . . .
C4 C 0.4022(5) -0.0356(4) 0.8561(4) 0.0304(16) Uani 1 1 d . . .
H4 H 0.3597 -0.0839 0.8702 0.036 Uiso 1 1 calc R . .
C5 C 0.3614(5) 0.0280(4) 0.8040(4) 0.0292(15) Uani 1 1 d . . .
H5 H 0.2836 0.0320 0.7749 0.035 Uiso 1 1 calc R . .
C6 C 0.5676(5) -0.1227(4) 0.9911(4) 0.0294(16) Uani 1 1 d . . .
H6 H 0.4874 -0.1230 0.9932 0.035 Uiso 1 1 calc R . .
C7 C 0.6442(5) -0.1758(4) 1.0395(3) 0.0288(15) Uani 1 1 d . . .
H7A H 0.6165 -0.2130 1.0741 0.035 Uiso 1 1 calc R . .
C8 C 0.7611(6) -0.1759(4) 1.0385(3) 0.0291(15) Uani 1 1 d . . .
H8 H 0.8143 -0.2124 1.0725 0.035 Uiso 1 1 calc R . .
C9 C 0.8008(5) -0.1211(4) 0.9865(4) 0.0309(16) Uani 1 1 d . . .
H9 H 0.8814 -0.1201 0.9855 0.037 Uiso 1 1 calc R . .
C10 C 0.7241(5) -0.0695(4) 0.9378(3) 0.0264(15) Uani 1 1 d . . .
H10 H 0.7520 -0.0337 0.9023 0.032 Uiso 1 1 calc R . .
C11 C 0.6048(5) -0.0677(4) 0.9385(3) 0.0243(14) Uani 1 1 d . . .
C12 C 0.3695(5) 0.3222(4) 0.7693(3) 0.0247(14) Uani 1 1 d . . .
H12 H 0.3034 0.3232 0.7280 0.030 Uiso 1 1 calc R . .
C13 C 0.4066(5) 0.3909(4) 0.8171(3) 0.0271(15) Uani 1 1 d . . .
H13 H 0.3717 0.4477 0.8166 0.033 Uiso 1 1 calc R . .
C14 C 0.5074(5) 0.3600(4) 0.8672(3) 0.0239(14) Uani 1 1 d . . .
C15 C 0.6333(5) 0.3610(4) 0.9978(4) 0.0315(16) Uani 1 1 d . . .
H15 H 0.6206 0.2993 1.0020 0.038 Uiso 1 1 calc R . .
C16 C 0.7043(5) 0.4065(5) 1.0568(4) 0.0356(17) Uani 1 1 d . . .
H16 H 0.7432 0.3752 1.1007 0.043 Uiso 1 1 calc R . .
C17 C 0.7191(6) 0.4962(5) 1.0526(4) 0.0396(18) Uani 1 1 d . . .
H17 H 0.7677 0.5268 1.0936 0.047 Uiso 1 1 calc R . .
C18 C 0.6627(6) 0.5427(5) 0.9878(4) 0.0398(18) Uani 1 1 d . . .
H18 H 0.6722 0.6050 0.9850 0.048 Uiso 1 1 calc R . .
C19 C 0.5937(5) 0.4979(4) 0.9284(4) 0.0324(16) Uani 1 1 d . . .
H19 H 0.5549 0.5296 0.8847 0.039 Uiso 1 1 calc R . .
C20 C 0.5798(5) 0.4073(4) 0.9313(3) 0.0250(15) Uani 1 1 d . . .
C21 C 0.5307(5) 0.1770(4) 0.6294(3) 0.0270(14) Uani 1 1 d . . .
H21 H 0.4595 0.1827 0.5927 0.032 Uiso 1 1 calc R . .
C22 C 0.6398(5) 0.1804(4) 0.6149(3) 0.0281(15) Uani 1 1 d . . .
H22 H 0.6594 0.1886 0.5671 0.034 Uiso 1 1 calc R . .
C23 C 0.7167(5) 0.1694(4) 0.6854(3) 0.0233(14) Uani 1 1 d . . .
C24 C 0.9076(5) 0.1165(4) 0.7635(3) 0.0249(14) Uani 1 1 d . . .
H24 H 0.8669 0.0807 0.7923 0.030 Uiso 1 1 calc R . .
C25 C 1.0284(5) 0.1182(4) 0.7818(4) 0.0324(16) Uani 1 1 d . . .
H25 H 1.0703 0.0837 0.8228 0.039 Uiso 1 1 calc R . .
C26 C 1.0878(6) 0.1706(4) 0.7398(4) 0.0328(16) Uani 1 1 d . . .
H26 H 1.1707 0.1730 0.7531 0.039 Uiso 1 1 calc R . .
C27 C 1.0281(5) 0.2190(4) 0.6791(4) 0.0342(17) Uani 1 1 d . . .
H27 H 1.0696 0.2536 0.6499 0.041 Uiso 1 1 calc R . .
C28 C 0.9061(5) 0.2172(4) 0.6607(4) 0.0271(15) Uani 1 1 d . . .
H28 H 0.8650 0.2507 0.6188 0.032 Uiso 1 1 calc R . .
C29 C 0.8442(5) 0.1671(4) 0.7029(3) 0.0248(15) Uani 1 1 d . . .
C30 C 0.7762(5) 0.3612(4) 0.8026(4) 0.0300(16) Uani 1 1 d . . .
H30A H 0.7504 0.3279 0.7546 0.036 Uiso 1 1 calc R . .
H30B H 0.7069 0.3926 0.8123 0.036 Uiso 1 1 calc R . .
C31 C 0.8599(8) 0.4275(6) 0.7906(6) 0.090(4) Uani 1 1 d . . .
H31A H 0.8861 0.4102 0.7441 0.108 Uiso 1 1 calc R . .
H31B H 0.8167 0.4838 0.7790 0.108 Uiso 1 1 calc R . .
C32 C 0.9605(7) 0.4459(5) 0.8464(4) 0.058(2) Uani 1 1 d . . .
H32A H 0.9479 0.5029 0.8703 0.069 Uiso 1 1 calc R . .
H32B H 1.0258 0.4547 0.8206 0.069 Uiso 1 1 calc R . .
C33 C 0.9988(6) 0.3802(4) 0.9079(4) 0.0427(19) Uani 1 1 d . . .
H33A H 1.0669 0.3477 0.8977 0.051 Uiso 1 1 calc R . .
H33B H 1.0253 0.4125 0.9563 0.051 Uiso 1 1 calc R . .
C34 C 0.9103(7) 0.3153(6) 0.9179(5) 0.068(3) Uani 1 1 d . . .
H34A H 0.9517 0.2583 0.9307 0.082 Uiso 1 1 calc R . .
H34B H 0.8826 0.3337 0.9635 0.082 Uiso 1 1 calc R . .

loop_
_atom_site_aniso_label
_atom_site_aniso_U_11
_atom_site_aniso_U_22
_atom_site_aniso_U_33
_atom_site_aniso_U_23
_atom_site_aniso_U_13
_atom_site_aniso_U_12
Cd1 0.0218(3) 0.0257(3) 0.0243(3) 0.0008(2) 0.00353(19) -0.0013(2)
O1 0.026(2) 0.031(3) 0.024(3) 0.0020(19) 0.003(2) 0.006(2)
O2 0.029(2) 0.030(3) 0.030(3) 0.003(2) 0.004(2) -0.002(2)
N1 0.025(3) 0.026(3) 0.019(3) -0.003(2) 0.006(2) 0.000(2)
N2 0.020(3) 0.027(3) 0.024(3) -0.006(2) 0.008(2) -0.003(2)
N3 0.016(3) 0.029(3) 0.021(3) 0.001(2) 0.003(2) 0.000(2)
N4 0.019(3) 0.026(3) 0.024(3) 0.005(2) 0.006(2) 0.001(2)
N5 0.021(3) 0.026(3) 0.025(3) -0.006(2) 0.004(2) -0.003(2)
N6 0.019(3) 0.021(3) 0.019(3) -0.002(2) 0.005(2) 0.000(2)
N7 0.038(4) 0.045(4) 0.070(5) 0.029(3) -0.003(3) -0.016(3)
B1 0.019(4) 0.032(4) 0.020(4) -0.006(3) 0.001(3) -0.004(3)
C1 0.028(4) 0.023(4) 0.034(4) 0.003(3) 0.007(3) -0.012(3)
C2 0.030(4) 0.035(4) 0.032(4) 0.007(3) 0.003(3) 0.002(3)
C3 0.022(3) 0.023(4) 0.029(4) -0.008(3) 0.012(3) 0.003(3)
C4 0.025(4) 0.018(3) 0.051(5) -0.003(3) 0.013(3) -0.005(3)
C5 0.018(3) 0.027(4) 0.041(4) -0.012(3) 0.004(3) -0.005(3)
C6 0.026(4) 0.029(4) 0.035(4) -0.006(3) 0.010(3) -0.006(3)
C7 0.039(4) 0.029(4) 0.023(4) -0.001(3) 0.015(3) -0.004(3)
C8 0.043(4) 0.021(3) 0.021(4) 0.001(3) 0.003(3) -0.002(3)
C9 0.019(3) 0.037(4) 0.037(4) -0.007(3) 0.007(3) -0.001(3)
C10 0.032(4) 0.021(3) 0.027(4) 0.000(3) 0.008(3) -0.002(3)
C11 0.029(4) 0.021(3) 0.025(4) -0.009(3) 0.012(3) -0.005(3)
C12 0.016(3) 0.034(4) 0.021(3) 0.004(3) -0.003(3) 0.007(3)
C13 0.028(4) 0.021(4) 0.029(4) 0.007(3) -0.001(3) 0.003(3)
C14 0.024(3) 0.024(4) 0.025(4) 0.001(3) 0.006(3) 0.004(3)
C15 0.028(4) 0.035(4) 0.032(4) -0.004(3) 0.008(3) 0.004(3)
C16 0.025(4) 0.055(5) 0.024(4) 0.003(3) -0.001(3) 0.016(3)
C17 0.029(4) 0.061(5) 0.027(4) -0.016(4) 0.003(3) -0.012(4)
C18 0.039(4) 0.041(4) 0.043(5) -0.013(4) 0.017(4) -0.015(4)
C19 0.029(4) 0.042(4) 0.026(4) -0.003(3) 0.006(3) 0.003(3)
C20 0.020(3) 0.030(4) 0.027(4) -0.003(3) 0.009(3) 0.002(3)
C21 0.026(4) 0.034(4) 0.018(4) -0.003(3) -0.001(3) -0.002(3)
C22 0.032(4) 0.032(4) 0.022(4) -0.003(3) 0.010(3) -0.004(3)
C23 0.023(3) 0.022(3) 0.024(4) 0.000(3) 0.006(3) 0.003(3)
C24 0.027(4) 0.018(3) 0.032(4) -0.004(3) 0.011(3) 0.003(3)
C25 0.036(4) 0.027(4) 0.035(4) 0.001(3) 0.008(3) 0.004(3)
C26 0.027(4) 0.036(4) 0.041(4) 0.003(3) 0.017(3) 0.005(3)
C27 0.031(4) 0.023(4) 0.053(5) 0.002(3) 0.020(4) 0.001(3)
C28 0.028(4) 0.029(4) 0.025(4) 0.002(3) 0.010(3) 0.003(3)
C29 0.025(3) 0.023(4) 0.026(4) -0.007(3) 0.005(3) 0.000(3)
C30 0.033(4) 0.034(4) 0.025(4) 0.005(3) 0.010(3) 0.002(3)
C31 0.067(6) 0.070(6) 0.109(8) 0.055(6) -0.032(6) -0.033(5)
C32 0.054(5) 0.054(5) 0.057(5) 0.024(4) -0.005(4) -0.018(4)
C33 0.036(4) 0.038(4) 0.050(5) 0.004(4) -0.001(4) -0.009(3)
C34 0.063(6) 0.074(6) 0.049(5) 0.027(5) -0.028(4) -0.041(5)

loop_
_geom_bond_atom_site_label_1
_geom_bond_atom_site_label_2
_geom_bond_distance
_geom_bond_site_symmetry_2
_geom_bond_publ_flag
Cd1 O1 2.341(4) . ?
Cd1 N7 2.348(5) . ?
Cd1 N4 2.361(5) . ?
Cd1 N6 2.367(5) . ?
Cd1 O2 2.375(4) . ?
Cd1 N2 2.416(5) . ?
Cd1 C1 2.682(6) . ?
O1 C1 1.258(7) . ?
O2 C1 1.260(7) . ?
N1 C5 1.345(7) . ?
N1 N2 1.367(6) . ?
N1 B1 1.538(8) . ?
N2 C3 1.355(7) . ?
N3 C12 1.341(7) . ?
N3 N4 1.366(6) . ?
N3 B1 1.530(8) . ?
N4 C14 1.346(7) . ?
N5 C21 1.339(7) . ?
N5 N6 1.369(6) . ?
N5 B1 1.547(8) . ?
N6 C23 1.354(7) . ?
N7 C34 1.362(9) . ?
N7 C30 1.453(8) . ?
C1 C2 1.525(8) . ?
C3 C4 1.403(8) . ?
C3 C11 1.461(8) . ?
C4 C5 1.357(8) . ?
C6 C7 1.368(9) . ?
C6 C11 1.405(8) . ?
C7 C8 1.376(8) . ?
C8 C9 1.407(8) . ?
C9 C10 1.359(8) . ?
C10 C11 1.403(8) . ?
C12 C13 1.359(8) . ?
C13 C14 1.404(8) . ?
C14 C20 1.463(8) . ?
C15 C16 1.383(9) . ?
C15 C20 1.414(9) . ?
C16 C17 1.372(9) . ?
C17 C18 1.400(9) . ?
C18 C19 1.375(9) . ?
C19 C20 1.381(8) . ?
C21 C22 1.364(8) . ?
C22 C23 1.400(8) . ?
C23 C29 1.461(8) . ?
C24 C25 1.383(8) . ?
C24 C29 1.406(8) . ?
C25 C26 1.386(8) . ?
C26 C27 1.375(9) . ?
C27 C28 1.397(8) . ?
C28 C29 1.388(8) . ?
C30 C31 1.453(9) . ?
C31 C32 1.402(10) . ?
C32 C33 1.485(9) . ?
C33 C34 1.468(9) . ?
